data_8105098
loop_
_publ_author_name
'Tan, Yee Seng'
'Tiekink, Edward R.T.'

_publ_section_title
;
 Crystal structure of catena-poly{(\m2-N 1,N
 2-bis[(pyridin-4-yl)methyl]ethanediamide-\k2
 N:N&#x2032;)-bis(O,O&#x2032;-di-isopropyldithiophosphato-\k1 S)zinc(II)}
 --- acetonitrile (1/1), C26H42N4O6P2S4Zn&#x22C5;C2H3N
;
_journal_issue 2
_journal_name_full 'Zeitschrift f\"ur Kristallographie - New Crystal Structures'
_journal_page_first 327
_journal_page_last 329
_journal_paper_doi 10.1515/ncrs-2019-0650
_journal_volume 235
_journal_year 2020
_chemical_formula_moiety 'C26 H42 N4 O6 P2 S4 Zn, C2 H3 N'
_chemical_formula_sum 'C28 H45 N5 O6 P2 S4 Zn'
_chemical_formula_weight 803.24
_space_group_crystal_system monoclinic
_space_group_IT_number 14
_space_group_name_Hall '-P 2ybc'
_space_group_name_H-M_alt 'P 1 21/c 1'
_atom_sites_solution_hydrogens mixed
_atom_sites_solution_primary direct
_atom_sites_solution_secondary difmap
_audit_creation_method SHELXL-2014/7
_cell_angle_alpha 90
_cell_angle_beta 99.1210(10)
_cell_angle_gamma 90
_cell_formula_units_Z 4
_cell_length_a 7.73670(10)
_cell_length_b 21.56370(10)
_cell_length_c 23.1184(2)
_cell_measurement_reflns_used 29922
_cell_measurement_temperature 100(2)
_cell_measurement_theta_max 75.8060
_cell_measurement_theta_min 3.8680
_cell_volume 3808.12(6)
_computing_cell_refinement 'CrysAlisPro [1]'
_computing_data_collection 'CrysAlisPro [1]'
_computing_data_reduction 'CrysAlisPro [1]'
_computing_molecular_graphics 'ORTEP-3 for Windows [4]'
_computing_publication_material 'SHELXL-2014/7 [3]'
_computing_structure_refinement 'SHELXL-2014/7 [3]'
_computing_structure_solution 'SHELXT 2014/5 [2]'
_diffrn_ambient_temperature 100(2)
_diffrn_detector_area_resol_mean 5.2558
_diffrn_measured_fraction_theta_full 1.000
_diffrn_measured_fraction_theta_max 1.000
_diffrn_measurement_device_type 'XtaLAB Synergy, Dualflex, AtlasS2'
_diffrn_measurement_method '\w scans'
_diffrn_radiation_type CuK\a
_diffrn_radiation_wavelength 1.54184
_diffrn_reflns_av_R_equivalents 0.0188
_diffrn_reflns_av_unetI/netI 0.0116
_diffrn_reflns_Laue_measured_fraction_full 1.000
_diffrn_reflns_Laue_measured_fraction_max 1.000
_diffrn_reflns_limit_h_max 9
_diffrn_reflns_limit_h_min -9
_diffrn_reflns_limit_k_max 25
_diffrn_reflns_limit_k_min -18
_diffrn_reflns_limit_l_max 27
_diffrn_reflns_limit_l_min -27
_diffrn_reflns_number 42746
_diffrn_reflns_point_group_measured_fraction_full 1.000
_diffrn_reflns_point_group_measured_fraction_max 1.000
_diffrn_reflns_theta_full 67.072
_diffrn_reflns_theta_max 67.072
_diffrn_reflns_theta_min 2.819
_diffrn_source 'micro-focus sealed X-ray tube'
_exptl_absorpt_coefficient_mu 4.114
_exptl_absorpt_correction_T_max 0.891
_exptl_absorpt_correction_T_min 0.686
_exptl_absorpt_correction_type gaussian
_exptl_absorpt_process_details 'CrysAlisPro [1]'
_exptl_crystal_colour yellow
_exptl_crystal_density_diffrn 1.401
_exptl_crystal_description prism
_exptl_crystal_F_000 1680
_exptl_crystal_size_max 0.126
_exptl_crystal_size_mid 0.095
_exptl_crystal_size_min 0.064
_refine_diff_density_max 0.272
_refine_diff_density_min -0.285
_refine_diff_density_rms 0.041
_refine_ls_extinction_coef .
_refine_ls_extinction_method none
_refine_ls_goodness_of_fit_ref 1.034
_refine_ls_hydrogen_treatment mixed
_refine_ls_matrix_type full
_refine_ls_number_parameters 430
_refine_ls_number_reflns 6793
_refine_ls_number_restraints 2
_refine_ls_restrained_S_all 1.034
_refine_ls_R_factor_all 0.0218
_refine_ls_R_factor_gt 0.0210
_refine_ls_shift/su_max 0.001
_refine_ls_shift/su_mean 0.000
_refine_ls_structure_factor_coef Fsqd
_refine_ls_weighting_details 'w=1/[\s^2^(Fo^2^)+(0.0313P)^2^+2.1364P] where P=(Fo^2^+2Fc^2^)/3'
_refine_ls_weighting_scheme calc
_refine_ls_wR_factor_gt 0.0573
_refine_ls_wR_factor_ref 0.0580
_reflns_Friedel_coverage 0.000
_reflns_Friedel_fraction_full .
_reflns_Friedel_fraction_max .
_reflns_number_gt 6561
_reflns_number_total 6793
_reflns_threshold_expression 'I > 2\s(I)'
_cod_data_source_file suppl_ncrs-2019-0650_suppl.cif
_cod_data_source_block shelx
_cod_original_sg_symbol_H-M 'P 21/c'
_cod_database_code 8105098
_shelx_shelxl_version_number 2014/7
_shelx_space_group_comment
;
The symmetry employed for this shelxl refinement is uniquely defined
by the following loop, which should always be used as a source of
symmetry information in preference to the above space-group names.
They are only intended as comments.
;
_shelx_estimated_absorpt_t_min 0.625
_shelx_estimated_absorpt_t_max 0.779

loop_
_space_group_symop_operation_xyz
'x, y, z'
'-x, y+1/2, -z+1/2'
'-x, -y, -z'
'x, -y-1/2, z-1/2'

loop_
_atom_site_label
_atom_site_type_symbol
_atom_site_fract_x
_atom_site_fract_y
_atom_site_fract_z
_atom_site_U_iso_or_equiv
_atom_site_adp_type
_atom_site_occupancy
_atom_site_site_symmetry_order
_atom_site_calc_flag
_atom_site_refinement_flags_posn
_atom_site_refinement_flags_adp
_atom_site_refinement_flags_occupancy
_atom_site_disorder_assembly
_atom_site_disorder_group
Zn Zn 0.14526(2) 0.27129(2) 0.27222(2) 0.01304(6) Uani 1 1 d . . . . .
S1 S 0.38897(4) 0.24625(2) 0.23149(2) 0.01615(8) Uani 1 1 d . . . . .
S2 S 0.04782(4) 0.18846(2) 0.13725(2) 0.01786(8) Uani 1 1 d . . . . .
S3 S 0.18841(4) 0.32602(2) 0.36011(2) 0.01598(8) Uani 1 1 d . . . . .
S4 S 0.30265(4) 0.43011(2) 0.26352(2) 0.01813(8) Uani 1 1 d . . . . .
P1 P 0.28829(4) 0.17728(2) 0.17662(2) 0.01424(8) Uani 1 1 d . . . . .
P2 P 0.35930(4) 0.39163(2) 0.34014(2) 0.01324(8) Uani 1 1 d . . . . .
O1 O 0.31846(13) 0.11522(5) 0.21361(4) 0.0199(2) Uani 1 1 d . . . . .
O2 O 0.42539(13) 0.16829(5) 0.13249(4) 0.0177(2) Uani 1 1 d . . . . .
O3 O 0.38062(12) 0.43939(4) 0.39351(4) 0.0165(2) Uani 1 1 d . . . . .
O4 O 0.55075(12) 0.36273(4) 0.34833(4) 0.0165(2) Uani 1 1 d . . . . .
O5 O -0.15909(13) 0.49101(5) 0.03897(4) 0.0172(2) Uani 1 1 d . . . . .
O6 O -0.45124(14) 0.41764(5) -0.07211(4) 0.0240(2) Uani 1 1 d . . . . .
N1 N -0.03786(15) 0.31956(5) 0.21747(5) 0.0140(2) Uani 1 1 d . . . . .
N2 N -0.39940(15) 0.43209(5) 0.04544(5) 0.0156(2) Uani 1 1 d D . . . .
H2N H -0.4874(17) 0.4121(7) 0.0261(7) 0.019 Uiso 1 1 d D U . . .
N3 N -0.20479(16) 0.47374(5) -0.07837(5) 0.0163(2) Uani 1 1 d D . . . .
H3N H -0.1151(17) 0.4924(7) -0.0585(7) 0.020 Uiso 1 1 d D U . . .
N4 N 0.02107(15) 0.30624(5) -0.20220(5) 0.0147(2) Uani 1 1 d . . . . .
N5 N 0.2613(2) 0.36616(7) 0.03191(7) 0.0377(4) Uani 1 1 d . . . . .
C1 C 0.2049(2) 0.06063(7) 0.20077(7) 0.0221(3) Uani 1 1 d . . . . .
H1 H 0.0797 0.0743 0.1937 0.026 Uiso 1 1 calc R U . . .
C2 C 0.2367(3) 0.02105(8) 0.25512(8) 0.0361(4) Uani 1 1 d . . . . .
H2A H 0.3545 0.0032 0.2594 0.054 Uiso 1 1 calc R U . . .
H2B H 0.1499 -0.0124 0.2519 0.054 Uiso 1 1 calc R U . . .
H2C H 0.2265 0.0466 0.2895 0.054 Uiso 1 1 calc R U . . .
C3 C 0.2460(2) 0.02731(8) 0.14717(8) 0.0292(4) Uani 1 1 d . . . . .
H3A H 0.2200 0.0546 0.1130 0.044 Uiso 1 1 calc R U . . .
H3B H 0.1744 -0.0103 0.1406 0.044 Uiso 1 1 calc R U . . .
H3C H 0.3702 0.0160 0.1531 0.044 Uiso 1 1 calc R U . . .
C4 C 0.4273(2) 0.21403(7) 0.08568(6) 0.0200(3) Uani 1 1 d . . . . .
H4 H 0.3571 0.2511 0.0936 0.024 Uiso 1 1 calc R U . . .
C5 C 0.6156(2) 0.23289(8) 0.08609(8) 0.0281(4) Uani 1 1 d . . . . .
H5A H 0.6638 0.2498 0.1246 0.042 Uiso 1 1 calc R U . . .
H5B H 0.6211 0.2645 0.0560 0.042 Uiso 1 1 calc R U . . .
H5C H 0.6840 0.1966 0.0779 0.042 Uiso 1 1 calc R U . . .
C6 C 0.3458(2) 0.18447(9) 0.02869(7) 0.0296(4) Uani 1 1 d . . . . .
H6A H 0.4131 0.1476 0.0214 0.044 Uiso 1 1 calc R U . . .
H6B H 0.3463 0.2142 -0.0034 0.044 Uiso 1 1 calc R U . . .
H6C H 0.2249 0.1725 0.0311 0.044 Uiso 1 1 calc R U . . .
C7 C 0.23637(19) 0.48154(7) 0.40048(7) 0.0207(3) Uani 1 1 d . . . . .
H7 H 0.1301 0.4697 0.3721 0.025 Uiso 1 1 calc R U . . .
C8 C 0.1990(2) 0.47379(9) 0.46193(8) 0.0346(4) Uani 1 1 d . . . . .
H8A H 0.1604 0.4312 0.4674 0.052 Uiso 1 1 calc R U . . .
H8B H 0.1066 0.5028 0.4687 0.052 Uiso 1 1 calc R U . . .
H8C H 0.3055 0.4824 0.4898 0.052 Uiso 1 1 calc R U . . .
C9 C 0.2907(2) 0.54666(7) 0.38731(9) 0.0330(4) Uani 1 1 d . . . . .
H9A H 0.3959 0.5581 0.4147 0.049 Uiso 1 1 calc R U . . .
H9B H 0.1958 0.5755 0.3916 0.049 Uiso 1 1 calc R U . . .
H9C H 0.3158 0.5486 0.3471 0.049 Uiso 1 1 calc R U . . .
C10 C 0.61769(19) 0.32944(7) 0.40286(6) 0.0195(3) Uani 1 1 d . . . . .
H10 H 0.5234 0.3273 0.4278 0.023 Uiso 1 1 calc R U . . .
C11 C 0.6630(2) 0.26454(8) 0.38597(8) 0.0310(4) Uani 1 1 d . . . . .
H11A H 0.5651 0.2472 0.3587 0.047 Uiso 1 1 calc R U . . .
H11B H 0.6854 0.2386 0.4211 0.047 Uiso 1 1 calc R U . . .
H11C H 0.7678 0.2657 0.3671 0.047 Uiso 1 1 calc R U . . .
C12 C 0.7703(2) 0.36561(8) 0.43494(7) 0.0280(3) Uani 1 1 d . . . . .
H12A H 0.8631 0.3680 0.4107 0.042 Uiso 1 1 calc R U . . .
H12B H 0.8153 0.3447 0.4719 0.042 Uiso 1 1 calc R U . . .
H12C H 0.7318 0.4076 0.4431 0.042 Uiso 1 1 calc R U . . .
C13 C 0.00384(18) 0.34232(6) 0.16738(6) 0.0153(3) Uani 1 1 d . . . . .
H13 H 0.1141 0.3319 0.1569 0.018 Uiso 1 1 calc R U . . .
C14 C -0.10758(18) 0.38026(6) 0.13071(6) 0.0155(3) Uani 1 1 d . . . . .
H14 H -0.0737 0.3958 0.0957 0.019 Uiso 1 1 calc R U . . .
C15 C -0.27014(18) 0.39560(6) 0.14527(6) 0.0137(3) Uani 1 1 d . . . . .
C16 C -0.31376(18) 0.37144(6) 0.19675(6) 0.0154(3) Uani 1 1 d . . . . .
H16 H -0.4244 0.3802 0.2078 0.018 Uiso 1 1 calc R U . . .
C17 C -0.19424(19) 0.33453(6) 0.23167(6) 0.0162(3) Uani 1 1 d . . . . .
H17 H -0.2239 0.3190 0.2673 0.019 Uiso 1 1 calc R U . . .
C18 C -0.39457(18) 0.43947(7) 0.10838(6) 0.0165(3) Uani 1 1 d . . . . .
H18A H -0.5139 0.4329 0.1176 0.020 Uiso 1 1 calc R U . . .
H18B H -0.3600 0.4826 0.1194 0.020 Uiso 1 1 calc R U . . .
C19 C -0.28532(18) 0.45962(6) 0.01659(6) 0.0146(3) Uani 1 1 d . . . . .
C20 C -0.32338(19) 0.44770(6) -0.05001(6) 0.0161(3) Uani 1 1 d . . . . .
C21 C -0.2181(2) 0.46908(7) -0.14173(6) 0.0190(3) Uani 1 1 d . . . . .
H21A H -0.1605 0.5056 -0.1563 0.023 Uiso 1 1 calc R U . . .
H21B H -0.3432 0.4701 -0.1595 0.023 Uiso 1 1 calc R U . . .
C22 C -0.13580(18) 0.41080(6) -0.16179(6) 0.0151(3) Uani 1 1 d . . . . .
C23 C -0.21693(19) 0.37857(7) -0.21067(6) 0.0177(3) Uani 1 1 d . . . . .
H23 H -0.3274 0.3917 -0.2309 0.021 Uiso 1 1 calc R U . . .
C24 C -0.13473(18) 0.32710(7) -0.22954(6) 0.0170(3) Uani 1 1 d . . . . .
H24 H -0.1906 0.3055 -0.2632 0.020 Uiso 1 1 calc R U . . .
C25 C 0.09867(19) 0.33775(7) -0.15481(6) 0.0178(3) Uani 1 1 d . . . . .
H25 H 0.2087 0.3235 -0.1351 0.021 Uiso 1 1 calc R U . . .
C26 C 0.02608(19) 0.38958(7) -0.13356(6) 0.0181(3) Uani 1 1 d . . . . .
H26 H 0.0855 0.4106 -0.1001 0.022 Uiso 1 1 calc R U . . .
C27 C 0.1434(2) 0.33521(8) 0.01795(7) 0.0266(3) Uani 1 1 d . . . . .
C28 C -0.0085(2) 0.29544(9) 0.00094(8) 0.0355(4) Uani 1 1 d . . . . .
H28A H -0.0245 0.2686 0.0339 0.053 Uiso 1 1 calc R U . . .
H28B H 0.0099 0.2698 -0.0326 0.053 Uiso 1 1 calc R U . . .
H28C H -0.1130 0.3212 -0.0100 0.053 Uiso 1 1 calc R U . . .

loop_
_atom_site_aniso_label
_atom_site_aniso_U_11
_atom_site_aniso_U_22
_atom_site_aniso_U_33
_atom_site_aniso_U_23
_atom_site_aniso_U_13
_atom_site_aniso_U_12
Zn 0.01441(10) 0.01246(10) 0.01252(10) 0.00226(7) 0.00300(7) 0.00033(7)
S1 0.01407(16) 0.01767(17) 0.01708(17) -0.00342(13) 0.00362(13) -0.00098(13)
S2 0.01580(16) 0.01820(17) 0.01891(17) -0.00014(13) 0.00073(13) 0.00034(13)
S3 0.01854(17) 0.01709(16) 0.01336(16) -0.00033(12) 0.00577(13) -0.00321(13)
S4 0.01954(17) 0.01883(17) 0.01631(17) 0.00482(13) 0.00378(13) 0.00103(13)
P1 0.01552(17) 0.01307(17) 0.01427(17) 0.00013(13) 0.00283(13) 0.00118(13)
P2 0.01379(16) 0.01279(16) 0.01376(17) 0.00023(13) 0.00411(13) 0.00088(13)
O1 0.0239(5) 0.0148(5) 0.0202(5) 0.0035(4) 0.0015(4) 0.0012(4)
O2 0.0203(5) 0.0172(5) 0.0165(5) 0.0007(4) 0.0058(4) 0.0034(4)
O3 0.0148(5) 0.0158(5) 0.0191(5) -0.0038(4) 0.0032(4) 0.0019(4)
O4 0.0159(5) 0.0186(5) 0.0160(5) 0.0032(4) 0.0053(4) 0.0042(4)
O5 0.0187(5) 0.0179(5) 0.0152(5) -0.0015(4) 0.0028(4) -0.0001(4)
O6 0.0259(6) 0.0278(6) 0.0171(5) -0.0019(4) -0.0001(4) -0.0037(5)
N1 0.0159(6) 0.0125(5) 0.0138(6) 0.0009(4) 0.0028(4) -0.0001(4)
N2 0.0156(6) 0.0175(6) 0.0132(6) 0.0003(5) 0.0004(5) 0.0011(5)
N3 0.0205(6) 0.0167(6) 0.0117(6) -0.0024(5) 0.0030(5) 0.0030(5)
N4 0.0165(6) 0.0140(6) 0.0142(6) -0.0015(4) 0.0037(4) 0.0000(5)
N5 0.0299(8) 0.0344(8) 0.0457(9) 0.0080(7) -0.0032(7) -0.0078(7)
C1 0.0205(7) 0.0135(7) 0.0343(9) 0.0029(6) 0.0106(6) -0.0002(6)
C2 0.0463(11) 0.0240(8) 0.0427(10) 0.0128(8) 0.0218(9) 0.0082(8)
C3 0.0276(8) 0.0223(8) 0.0381(10) -0.0081(7) 0.0064(7) -0.0034(7)
C4 0.0232(7) 0.0215(7) 0.0163(7) 0.0037(6) 0.0066(6) 0.0034(6)
C5 0.0256(8) 0.0299(9) 0.0305(9) 0.0014(7) 0.0096(7) -0.0029(7)
C6 0.0289(8) 0.0432(10) 0.0170(8) -0.0038(7) 0.0047(6) 0.0009(7)
C7 0.0156(7) 0.0192(7) 0.0280(8) -0.0052(6) 0.0058(6) 0.0038(6)
C8 0.0385(10) 0.0354(10) 0.0341(10) -0.0063(8) 0.0193(8) 0.0056(8)
C9 0.0339(9) 0.0184(8) 0.0487(11) 0.0008(7) 0.0130(8) 0.0070(7)
C10 0.0188(7) 0.0250(8) 0.0151(7) 0.0051(6) 0.0035(6) 0.0055(6)
C11 0.0382(10) 0.0222(8) 0.0286(9) 0.0037(7) -0.0068(7) 0.0075(7)
C12 0.0256(8) 0.0317(9) 0.0250(8) -0.0031(7) -0.0013(6) 0.0036(7)
C13 0.0155(7) 0.0154(7) 0.0159(7) 0.0002(5) 0.0053(5) 0.0009(5)
C14 0.0179(7) 0.0160(7) 0.0132(6) 0.0023(5) 0.0047(5) 0.0011(5)
C15 0.0161(7) 0.0113(6) 0.0137(6) -0.0019(5) 0.0020(5) 0.0002(5)
C16 0.0154(7) 0.0142(7) 0.0175(7) -0.0007(5) 0.0055(5) 0.0011(5)
C17 0.0198(7) 0.0156(7) 0.0145(7) 0.0009(5) 0.0068(5) -0.0009(6)
C18 0.0177(7) 0.0184(7) 0.0139(7) 0.0024(5) 0.0042(5) 0.0049(6)
C19 0.0177(7) 0.0122(6) 0.0138(7) 0.0013(5) 0.0020(5) 0.0063(5)
C20 0.0210(7) 0.0133(6) 0.0134(7) -0.0004(5) 0.0015(5) 0.0067(6)
C21 0.0282(8) 0.0171(7) 0.0122(7) 0.0004(5) 0.0042(6) 0.0073(6)
C22 0.0204(7) 0.0142(7) 0.0121(6) 0.0021(5) 0.0064(5) 0.0017(5)
C23 0.0170(7) 0.0190(7) 0.0170(7) 0.0004(6) 0.0028(5) 0.0018(6)
C24 0.0171(7) 0.0187(7) 0.0151(7) -0.0026(5) 0.0022(5) -0.0013(6)
C25 0.0172(7) 0.0188(7) 0.0163(7) -0.0018(6) -0.0005(5) 0.0018(6)
C26 0.0224(7) 0.0167(7) 0.0146(7) -0.0029(5) 0.0005(6) 0.0013(6)
C27 0.0264(8) 0.0282(8) 0.0243(8) 0.0071(7) 0.0010(7) -0.0016(7)
C28 0.0296(9) 0.0374(10) 0.0371(10) -0.0005(8) -0.0023(7) -0.0100(8)

loop_
_atom_type_symbol
_atom_type_description
_atom_type_scat_dispersion_real
_atom_type_scat_dispersion_imag
_atom_type_scat_source
C C 0.0181 0.0091 'International Tables Vol C Tables 4.2.6.8 and 6.1.1.4'
H H 0.0000 0.0000 'International Tables Vol C Tables 4.2.6.8 and 6.1.1.4'
N N 0.0311 0.0180 'International Tables Vol C Tables 4.2.6.8 and 6.1.1.4'
O O 0.0492 0.0322 'International Tables Vol C Tables 4.2.6.8 and 6.1.1.4'
P P 0.2955 0.4335 'International Tables Vol C Tables 4.2.6.8 and 6.1.1.4'
S S 0.3331 0.5567 'International Tables Vol C Tables 4.2.6.8 and 6.1.1.4'
Zn Zn -1.5491 0.6778 'International Tables Vol C Tables 4.2.6.8 and 6.1.1.4'

loop_
_geom_angle_atom_site_label_1
_geom_angle_atom_site_label_2
_geom_angle_atom_site_label_3
_geom_angle
_geom_angle_site_symmetry_1
_geom_angle_site_symmetry_3
N1 Zn N4 106.48(5) . 4_566
N1 Zn S1 113.64(3) . .
N4 Zn S1 112.12(3) 4_566 .
N1 Zn S3 105.87(3) . .
N4 Zn S3 99.78(3) 4_566 .
S1 Zn S3 117.562(14) . .
P1 S1 Zn 99.765(17) . .
P2 S3 Zn 99.361(16) . .
O1 P1 O2 100.74(5) . .
O1 P1 S2 113.81(4) . .
O2 P1 S2 113.44(4) . .
O1 P1 S1 105.81(4) . .
O2 P1 S1 105.11(4) . .
S2 P1 S1 116.37(2) . .
O4 P2 O3 100.40(5) . .
O4 P2 S4 110.32(4) . .
O3 P2 S4 114.21(4) . .
O4 P2 S3 109.05(4) . .
O3 P2 S3 105.32(4) . .
S4 P2 S3 116.26(2) . .
C1 O1 P1 122.31(9) . .
C4 O2 P1 118.40(9) . .
C7 O3 P2 119.83(9) . .
C10 O4 P2 119.20(8) . .
C17 N1 C13 118.16(12) . .
C17 N1 Zn 122.52(9) . .
C13 N1 Zn 119.04(9) . .
C19 N2 C18 122.58(12) . .
C19 N2 H2N 119.6(11) . .
C18 N2 H2N 117.5(11) . .
C20 N3 C21 121.44(12) . .
C20 N3 H3N 119.3(12) . .
C21 N3 H3N 119.2(12) . .
C25 N4 C24 117.64(12) . .
C25 N4 Zn 118.33(9) . 4_565
C24 N4 Zn 124.02(9) . 4_565
O1 C1 C2 105.76(13) . .
O1 C1 C3 110.47(12) . .
C2 C1 C3 112.78(13) . .
O1 C1 H1 109.3 . .
C2 C1 H1 109.3 . .
C3 C1 H1 109.3 . .
C1 C2 H2A 109.5 . .
C1 C2 H2B 109.5 . .
H2A C2 H2B 109.5 . .
C1 C2 H2C 109.5 . .
H2A C2 H2C 109.5 . .
H2B C2 H2C 109.5 . .
C1 C3 H3A 109.5 . .
C1 C3 H3B 109.5 . .
H3A C3 H3B 109.5 . .
C1 C3 H3C 109.5 . .
H3A C3 H3C 109.5 . .
H3B C3 H3C 109.5 . .
O2 C4 C6 107.98(12) . .
O2 C4 C5 107.39(12) . .
C6 C4 C5 112.86(13) . .
O2 C4 H4 109.5 . .
C6 C4 H4 109.5 . .
C5 C4 H4 109.5 . .
C4 C5 H5A 109.5 . .
C4 C5 H5B 109.5 . .
H5A C5 H5B 109.5 . .
C4 C5 H5C 109.5 . .
H5A C5 H5C 109.5 . .
H5B C5 H5C 109.5 . .
C4 C6 H6A 109.5 . .
C4 C6 H6B 109.5 . .
H6A C6 H6B 109.5 . .
C4 C6 H6C 109.5 . .
H6A C6 H6C 109.5 . .
H6B C6 H6C 109.5 . .
O3 C7 C8 107.38(12) . .
O3 C7 C9 108.21(12) . .
C8 C7 C9 113.28(14) . .
O3 C7 H7 109.3 . .
C8 C7 H7 109.3 . .
C9 C7 H7 109.3 . .
C7 C8 H8A 109.5 . .
C7 C8 H8B 109.5 . .
H8A C8 H8B 109.5 . .
C7 C8 H8C 109.5 . .
H8A C8 H8C 109.5 . .
H8B C8 H8C 109.5 . .
C7 C9 H9A 109.5 . .
C7 C9 H9B 109.5 . .
H9A C9 H9B 109.5 . .
C7 C9 H9C 109.5 . .
H9A C9 H9C 109.5 . .
H9B C9 H9C 109.5 . .
O4 C10 C12 108.11(12) . .
O4 C10 C11 107.17(12) . .
C12 C10 C11 114.27(13) . .
O4 C10 H10 109.1 . .
C12 C10 H10 109.1 . .
C11 C10 H10 109.1 . .
C10 C11 H11A 109.5 . .
C10 C11 H11B 109.5 . .
H11A C11 H11B 109.5 . .
C10 C11 H11C 109.5 . .
H11A C11 H11C 109.5 . .
H11B C11 H11C 109.5 . .
C10 C12 H12A 109.5 . .
C10 C12 H12B 109.5 . .
H12A C12 H12B 109.5 . .
C10 C12 H12C 109.5 . .
H12A C12 H12C 109.5 . .
H12B C12 H12C 109.5 . .
N1 C13 C14 122.34(13) . .
N1 C13 H13 118.8 . .
C14 C13 H13 118.8 . .
C13 C14 C15 119.55(13) . .
C13 C14 H14 120.2 . .
C15 C14 H14 120.2 . .
C16 C15 C14 118.01(12) . .
C16 C15 C18 119.88(12) . .
C14 C15 C18 122.05(12) . .
C17 C16 C15 119.10(13) . .
C17 C16 H16 120.4 . .
C15 C16 H16 120.4 . .
N1 C17 C16 122.83(13) . .
N1 C17 H17 118.6 . .
C16 C17 H17 118.6 . .
N2 C18 C15 114.06(11) . .
N2 C18 H18A 108.7 . .
C15 C18 H18A 108.7 . .
N2 C18 H18B 108.7 . .
C15 C18 H18B 108.7 . .
H18A C18 H18B 107.6 . .
O5 C19 N2 125.47(13) . .
O5 C19 C20 121.57(12) . .
N2 C19 C20 112.95(12) . .
O6 C20 N3 126.25(13) . .
O6 C20 C19 121.21(13) . .
N3 C20 C19 112.54(12) . .
N3 C21 C22 113.54(11) . .
N3 C21 H21A 108.9 . .
C22 C21 H21A 108.9 . .
N3 C21 H21B 108.9 . .
C22 C21 H21B 108.9 . .
H21A C21 H21B 107.7 . .
C23 C22 C26 118.23(13) . .
C23 C22 C21 120.45(13) . .
C26 C22 C21 121.26(13) . .
C24 C23 C22 119.14(13) . .
C24 C23 H23 120.4 . .
C22 C23 H23 120.4 . .
N4 C24 C23 122.81(13) . .
N4 C24 H24 118.6 . .
C23 C24 H24 118.6 . .
N4 C25 C26 123.06(13) . .
N4 C25 H25 118.5 . .
C26 C25 H25 118.5 . .
C25 C26 C22 119.13(13) . .
C25 C26 H26 120.4 . .
C22 C26 H26 120.4 . .
N5 C27 C28 179.14(19) . .
C27 C28 H28A 109.5 . .
C27 C28 H28B 109.5 . .
H28A C28 H28B 109.5 . .
C27 C28 H28C 109.5 . .
H28A C28 H28C 109.5 . .
H28B C28 H28C 109.5 . .

loop_
_geom_bond_atom_site_label_1
_geom_bond_atom_site_label_2
_geom_bond_distance
_geom_bond_site_symmetry_2
Zn N1 2.0309(11) .
Zn N4 2.0611(12) 4_566
Zn S1 2.3014(4) .
Zn S3 2.3275(4) .
S1 P1 2.0282(5) .
S2 P1 1.9522(5) .
S3 P2 2.0386(5) .
S4 P2 1.9420(5) .
P1 O1 1.5854(10) .
P1 O2 1.5959(10) .
P2 O4 1.5904(10) .
P2 O3 1.5956(10) .
O1 C1 1.4710(18) .
O2 C4 1.4660(17) .
O3 C7 1.4679(17) .
O4 C10 1.4717(17) .
O5 C19 1.2326(17) .
O6 C20 1.2245(18) .
N1 C17 1.3422(18) .
N1 C13 1.3433(18) .
N2 C19 1.3277(19) .
N2 C18 1.4583(17) .
N2 H2N 0.867(9) .
N3 C20 1.3331(19) .
N3 C21 1.4556(17) .
N3 H3N 0.868(9) .
N4 C25 1.3469(18) .
N4 C24 1.3465(18) .
N4 Zn 2.0611(12) 4_565
N5 C27 1.135(2) .
C1 C2 1.506(2) .
C1 C3 1.509(2) .
C1 H1 1.0000 .
C2 H2A 0.9800 .
C2 H2B 0.9800 .
C2 H2C 0.9800 .
C3 H3A 0.9800 .
C3 H3B 0.9800 .
C3 H3C 0.9800 .
C4 C6 1.509(2) .
C4 C5 1.511(2) .
C4 H4 1.0000 .
C5 H5A 0.9800 .
C5 H5B 0.9800 .
C5 H5C 0.9800 .
C6 H6A 0.9800 .
C6 H6B 0.9800 .
C6 H6C 0.9800 .
C7 C8 1.503(2) .
C7 C9 1.511(2) .
C7 H7 1.0000 .
C8 H8A 0.9800 .
C8 H8B 0.9800 .
C8 H8C 0.9800 .
C9 H9A 0.9800 .
C9 H9B 0.9800 .
C9 H9C 0.9800 .
C10 C12 1.508(2) .
C10 C11 1.509(2) .
C10 H10 1.0000 .
C11 H11A 0.9800 .
C11 H11B 0.9800 .
C11 H11C 0.9800 .
C12 H12A 0.9800 .
C12 H12B 0.9800 .
C12 H12C 0.9800 .
C13 C14 1.378(2) .
C13 H13 0.9500 .
C14 C15 1.3923(19) .
C14 H14 0.9500 .
C15 C16 1.3889(19) .
C15 C18 1.5128(18) .
C16 C17 1.380(2) .
C16 H16 0.9500 .
C17 H17 0.9500 .
C18 H18A 0.9900 .
C18 H18B 0.9900 .
C19 C20 1.5428(18) .
C21 C22 1.5141(19) .
C21 H21A 0.9900 .
C21 H21B 0.9900 .
C22 C23 1.389(2) .
C22 C26 1.394(2) .
C23 C24 1.384(2) .
C23 H23 0.9500 .
C24 H24 0.9500 .
C25 C26 1.376(2) .
C25 H25 0.9500 .
C26 H26 0.9500 .
C27 C28 1.457(2) .
C28 H28A 0.9800 .
C28 H28B 0.9800 .
C28 H28C 0.9800 .

loop_
_geom_torsion_atom_site_label_1
_geom_torsion_atom_site_label_2
_geom_torsion_atom_site_label_3
_geom_torsion_atom_site_label_4
_geom_torsion
_geom_torsion_site_symmetry_1
_geom_torsion_site_symmetry_2
_geom_torsion_site_symmetry_3
_geom_torsion_site_symmetry_4
O2 P1 O1 C1 -97.65(11) . . . .
S2 P1 O1 C1 24.10(11) . . . .
S1 P1 O1 C1 153.11(9) . . . .
O1 P1 O2 C4 174.07(10) . . . .
S2 P1 O2 C4 52.06(10) . . . .
S1 P1 O2 C4 -76.14(10) . . . .
O4 P2 O3 C7 174.76(10) . . . .
S4 P2 O3 C7 56.74(10) . . . .
S3 P2 O3 C7 -72.02(10) . . . .
O3 P2 O4 C10 61.11(11) . . . .
S4 P2 O4 C10 -178.05(9) . . . .
S3 P2 O4 C10 -49.23(10) . . . .
P1 O1 C1 C2 -161.99(10) . . . .
P1 O1 C1 C3 75.69(14) . . . .
P1 O2 C4 C6 -106.28(12) . . . .
P1 O2 C4 C5 131.74(11) . . . .
P2 O3 C7 C8 127.03(12) . . . .
P2 O3 C7 C9 -110.36(13) . . . .
P2 O4 C10 C12 -114.66(11) . . . .
P2 O4 C10 C11 121.72(12) . . . .
C17 N1 C13 C14 0.2(2) . . . .
Zn N1 C13 C14 -173.91(10) . . . .
N1 C13 C14 C15 -0.5(2) . . . .
C13 C14 C15 C16 -0.2(2) . . . .
C13 C14 C15 C18 176.99(13) . . . .
C14 C15 C16 C17 1.2(2) . . . .
C18 C15 C16 C17 -176.08(12) . . . .
C13 N1 C17 C16 0.8(2) . . . .
Zn N1 C17 C16 174.73(10) . . . .
C15 C16 C17 N1 -1.6(2) . . . .
C19 N2 C18 C15 -84.70(16) . . . .
C16 C15 C18 N2 -143.90(13) . . . .
C14 C15 C18 N2 38.91(18) . . . .
C18 N2 C19 O5 4.2(2) . . . .
C18 N2 C19 C20 -176.79(11) . . . .
C21 N3 C20 O6 0.6(2) . . . .
C21 N3 C20 C19 -178.86(11) . . . .
O5 C19 C20 O6 -178.33(13) . . . .
N2 C19 C20 O6 2.63(19) . . . .
O5 C19 C20 N3 1.20(18) . . . .
N2 C19 C20 N3 -177.84(12) . . . .
C20 N3 C21 C22 -86.20(16) . . . .
N3 C21 C22 C23 139.57(14) . . . .
N3 C21 C22 C26 -43.30(19) . . . .
C26 C22 C23 C24 -0.2(2) . . . .
C21 C22 C23 C24 177.06(13) . . . .
C25 N4 C24 C23 -0.5(2) . . . .
Zn N4 C24 C23 178.59(11) 4_565 . . .
C22 C23 C24 N4 0.6(2) . . . .
C24 N4 C25 C26 0.0(2) . . . .
Zn N4 C25 C26 -179.13(11) 4_565 . . .
N4 C25 C26 C22 0.4(2) . . . .
C23 C22 C26 C25 -0.3(2) . . . .
C21 C22 C26 C25 -177.48(13) . . . .
